data_7109224
loop_
_publ_author_name
'Hui Qian'
'Wanxiang Zhao'
'Herman H-Y. Sung'
'Ian D. Williams'
'Jianwei Sun'

_publ_section_title
;
 Stereoselective synthesis of aminoindanols via an efficient cascade
 aza-Michael-aldol reaction
;
_journal_name_full Chem.Commun.
_journal_page_first 4361
_journal_paper_doi 10.1039/c2cc37102b
_journal_volume 49
_journal_year 2013
_chemical_formula_moiety 'C11 H10 N2 O2 S'
_chemical_formula_sum 'C11 H10 N2 O2 S'
_chemical_formula_weight 234.27
_chemical_name_systematic
;
?
;
_space_group_IT_number 14
_space_group_name_Hall '-P 2yn'
_symmetry_cell_setting monoclinic
_symmetry_space_group_name_Hall '-P 2yn'
_symmetry_space_group_name_H-M 'P 1 21/n 1'
_atom_sites_solution_hydrogens geom
_atom_sites_solution_primary direct
_atom_sites_solution_secondary difmap
_audit_creation_date 2012-09-28
_audit_creation_method
;
Olex2 1.2-beta
(compiled May 9 2012 12:37:22, GUI svn.r4230)
;
_cell_angle_alpha 90.00
_cell_angle_beta 104.158(4)
_cell_angle_gamma 90.00
_cell_formula_units_Z 8
_cell_length_a 14.0959(6)
_cell_length_b 7.5933(3)
_cell_length_c 20.2857(8)
_cell_measurement_reflns_used 3712
_cell_measurement_temperature 173.00(14)
_cell_measurement_theta_max 71.5126
_cell_measurement_theta_min 9.7490
_cell_volume 2105.32(15)
_computing_cell_refinement
;
CrysAlisPro, Agilent Technologies,
Version 1.171.35.21 (release 20-01-2012 CrysAlis171 .NET)
(compiled Jan 23 2012,18:06:46)
;
_computing_data_collection
;
CrysAlisPro, Agilent Technologies,
Version 1.171.35.21 (release 20-01-2012 CrysAlis171 .NET)
(compiled Jan 23 2012,18:06:46)
;
_computing_data_reduction
;
CrysAlisPro, Agilent Technologies,
Version 1.171.35.21 (release 20-01-2012 CrysAlis171 .NET)
(compiled Jan 23 2012,18:06:46)
;
_computing_molecular_graphics
;
O. V. Dolomanov, L. J. Bourhis, R. J. Gildea, J. A. K. Howard and H. Puschmann,
OLEX2: a complete structure solution, refinement and analysis program.
J. Appl. Cryst. (2009). 42, 339-341.
;
_computing_publication_material
;
O. V. Dolomanov, L. J. Bourhis, R. J. Gildea, J. A. K. Howard and H. Puschmann,
OLEX2: a complete structure solution, refinement and analysis program.
J. Appl. Cryst. (2009). 42, 339-341.
;
_computing_structure_refinement
;
XL, G.M. Sheldrick, Acta Cryst.
(2008). A64, 112-122
;
_computing_structure_solution 'SHELXS-97 (Sheldrick, 1990)'
_diffrn_ambient_temperature 173.00(14)
_diffrn_detector_area_resol_mean 15.9578
_diffrn_measured_fraction_theta_full 0.954
_diffrn_measured_fraction_theta_max 0.954
_diffrn_measurement_details
;
1 omega 46.00 83.00 1.0000 8.0000
omega____ theta____ kappa____ phi______ frames
- 110.0000 -50.0000 90.0000 37

2 omega 79.00 118.00 1.0000 4.0000
omega____ theta____ kappa____ phi______ frames
- 55.0000 125.0000 -60.0000 39

3 omega 73.00 122.00 1.0000 4.0000
omega____ theta____ kappa____ phi______ frames
- 55.0000 125.0000 0.0000 49

4 omega 36.00 123.00 1.0000 4.0000
omega____ theta____ kappa____ phi______ frames
- 55.0000 57.0000 0.0000 87

5 omega -17.00 71.00 1.0000 4.0000
omega____ theta____ kappa____ phi______ frames
- 55.0000 -38.0000 30.0000 88

6 omega 141.00 168.00 1.0000 8.0000
omega____ theta____ kappa____ phi______ frames
- 110.0000 12.0000 -180.0000 27

7 omega 89.00 162.00 1.0000 8.0000
omega____ theta____ kappa____ phi______ frames
- 110.0000 50.0000 -120.0000 73

8 omega 84.00 157.00 1.0000 8.0000
omega____ theta____ kappa____ phi______ frames
- 110.0000 38.0000 30.0000 73

9 omega 45.00 87.00 1.0000 8.0000
omega____ theta____ kappa____ phi______ frames
- 110.0000 -111.0000 60.0000 42

10 omega 40.00 71.00 1.0000 8.0000
omega____ theta____ kappa____ phi______ frames
- 110.0000 -25.0000 -120.0000 31

11 omega 39.00 65.00 1.0000 8.0000
omega____ theta____ kappa____ phi______ frames
- 110.0000 -48.0000 -63.0000 26

12 omega 64.00 102.00 1.0000 8.0000
omega____ theta____ kappa____ phi______ frames
- 110.0000 12.0000 -180.0000 38

13 omega 41.00 86.00 1.0000 8.0000
omega____ theta____ kappa____ phi______ frames
- 110.0000 -111.0000 -30.0000 45

14 omega 44.00 140.00 1.0000 8.0000
omega____ theta____ kappa____ phi______ frames
- 110.0000 -77.0000 90.0000 96

15 omega 34.00 112.00 1.0000 4.0000
omega____ theta____ kappa____ phi______ frames
- 55.0000 57.0000 90.0000 78

16 omega 25.00 125.00 1.0000 4.0000
omega____ theta____ kappa____ phi______ frames
- 55.0000 77.0000 150.0000 100
;
_diffrn_measurement_device 'kappa diffractometer'
_diffrn_measurement_device_type 'Xcalibur, Sapphire3, Gemini ultra'
_diffrn_measurement_method '\w scans'
_diffrn_orient_matrix_UB_11 0.0108717000
_diffrn_orient_matrix_UB_12 -0.1174984000
_diffrn_orient_matrix_UB_13 0.0633656000
_diffrn_orient_matrix_UB_21 -0.1120860000
_diffrn_orient_matrix_UB_22 -0.0214332000
_diffrn_orient_matrix_UB_23 -0.0156327000
_diffrn_orient_matrix_UB_31 0.0066378000
_diffrn_orient_matrix_UB_32 -0.1646828000
_diffrn_orient_matrix_UB_33 -0.0432290000
_diffrn_radiation_monochromator mirror
_diffrn_radiation_probe x-ray
_diffrn_radiation_type CuK\a
_diffrn_radiation_wavelength 1.5418
_diffrn_reflns_av_R_equivalents 0.0247
_diffrn_reflns_av_unetI/netI 0.0275
_diffrn_reflns_limit_h_max 16
_diffrn_reflns_limit_h_min -16
_diffrn_reflns_limit_k_max 8
_diffrn_reflns_limit_k_min -9
_diffrn_reflns_limit_l_max 22
_diffrn_reflns_limit_l_min -24
_diffrn_reflns_number 7985
_diffrn_reflns_theta_full 66.50
_diffrn_reflns_theta_max 66.98
_diffrn_reflns_theta_min 10.04
_diffrn_source 'sealed X-ray tube'
_diffrn_source_current 35
_diffrn_source_power 1.75
_diffrn_source_target Cu
_diffrn_source_voltage 50
_exptl_absorpt_coefficient_mu 2.629
_exptl_absorpt_correction_T_max 1.00000
_exptl_absorpt_correction_T_min 0.45580
_exptl_absorpt_correction_type multi-scan
_exptl_absorpt_process_details
;
CrysAlisPro, Agilent Technologies,
Version 1.171.35.21 (release 20-01-2012 CrysAlis171 .NET)
(compiled Jan 23 2012,18:06:46)
Empirical absorption correction using spherical harmonics,
implemented in SCALE3 ABSPACK scaling algorithm.
;
_exptl_crystal_colour colourless
_exptl_crystal_density_diffrn 1.478
_exptl_crystal_density_method 'not measured'
_exptl_crystal_description block
_exptl_crystal_F_000 976
_exptl_crystal_size_max 0.35
_exptl_crystal_size_mid 0.28
_exptl_crystal_size_min 0.25
_refine_diff_density_max 0.579
_refine_diff_density_min -0.393
_refine_diff_density_rms 0.062
_refine_ls_extinction_method none
_refine_ls_goodness_of_fit_ref 1.005
_refine_ls_hydrogen_treatment constr
_refine_ls_matrix_type full
_refine_ls_number_parameters 291
_refine_ls_number_reflns 3575
_refine_ls_number_restraints 0
_refine_ls_restrained_S_all 1.005
_refine_ls_R_factor_all 0.0616
_refine_ls_R_factor_gt 0.0588
_refine_ls_shift/su_max 0.000
_refine_ls_shift/su_mean 0.000
_refine_ls_structure_factor_coef Fsqd
_refine_ls_weighting_details 'calc w=1/[\s^2^(Fo^2^)+(0.0961P)^2^+1.7503P] where P=(Fo^2^+2Fc^2^)/3'
_refine_ls_weighting_scheme calc
_refine_ls_wR_factor_gt 0.1546
_refine_ls_wR_factor_ref 0.1573
_reflns_number_gt 3336
_reflns_number_total 3575
_reflns_threshold_expression >2sigma(I)
_cod_data_source_file c2cc37102b.txt
_cod_data_source_block qian6cult
_cod_original_cell_volume 2105.31(15)
_cod_original_sg_symbol_H-M P2(1)/n
_cod_database_code 7109224
_reflns_odcompleteness_completeness 98.46
_reflns_odcompleteness_iscentric 1
_reflns_odcompleteness_theta 68.13

loop_
_space_group_symop_id
_space_group_symop_operation_xyz
1 'x, y, z'
2 '-x+1/2, y+1/2, -z+1/2'
3 '-x, -y, -z'
4 'x-1/2, -y-1/2, z-1/2'

loop_
_atom_site_label
_atom_site_type_symbol
_atom_site_fract_x
_atom_site_fract_y
_atom_site_fract_z
_atom_site_U_iso_or_equiv
_atom_site_adp_type
_atom_site_occupancy
_atom_site_symmetry_multiplicity
_atom_site_calc_flag
_atom_site_refinement_flags
S1 S 0.93052(5) 0.17509(11) 0.56623(3) 0.0450(2) Uani 1 1 d .
O1 O 0.89599(16) 0.1115(3) 0.39970(10) 0.0480(5) Uani 1 1 d .
H1 H 0.9439 0.0972 0.4332 0.072 Uiso 1 1 calc R
O2 O 0.59274(16) 0.0800(3) 0.57815(10) 0.0505(5) Uani 1 1 d .
N1 N 0.77541(17) 0.1799(3) 0.46069(11) 0.0389(5) Uani 1 1 d .
C2 C 0.8118(2) 0.1574(4) 0.52729(13) 0.0384(6) Uani 1 1 d .
N3 N 0.74472(19) 0.1161(3) 0.56388(11) 0.0423(6) Uani 1 1 d .
H3 H 0.7684 0.0824 0.6062 0.051 Uiso 1 1 calc R
C4 C 0.6442(2) 0.1220(4) 0.54126(13) 0.0421(6) Uani 1 1 d .
C5 C 0.6058(2) 0.1883(4) 0.46960(14) 0.0431(6) Uani 1 1 d .
H5A H 0.5400 0.1383 0.4503 0.052 Uiso 1 1 calc R
H5B H 0.5997 0.3181 0.4701 0.052 Uiso 1 1 calc R
C6 C 0.6734(2) 0.1370(4) 0.42585(13) 0.0411(6) Uani 1 1 d .
H6 H 0.6680 0.0073 0.4172 0.049 Uiso 1 1 calc R
C7 C 0.6644(2) 0.2318(4) 0.35896(13) 0.0406(6) Uani 1 1 d .
C8 C 0.5809(2) 0.2579(5) 0.30748(15) 0.0504(7) Uani 1 1 d .
H8 H 0.5185 0.2216 0.3124 0.060 Uiso 1 1 calc R
C9 C 0.5916(3) 0.3394(5) 0.24795(16) 0.0584(9) Uani 1 1 d .
H9 H 0.5356 0.3591 0.2117 0.070 Uiso 1 1 calc R
C10 C 0.6823(3) 0.3916(5) 0.24127(16) 0.0615(9) Uani 1 1 d .
H10 H 0.6877 0.4461 0.2002 0.074 Uiso 1 1 calc R
C11 C 0.7662(3) 0.3664(5) 0.29324(16) 0.0551(8) Uani 1 1 d .
H11 H 0.8287 0.4034 0.2887 0.066 Uiso 1 1 calc R
C12 C 0.7545(2) 0.2844(4) 0.35243(13) 0.0405(6) Uani 1 1 d .
C13 C 0.8344(2) 0.2425(4) 0.41480(13) 0.0394(6) Uani 1 1 d .
H13 H 0.8722 0.3505 0.4332 0.047 Uiso 1 1 calc R
S1A S 0.32411(5) 0.38369(11) 0.23272(3) 0.0474(2) Uani 1 1 d .
O1A O 0.38717(17) 0.5239(3) 0.38962(11) 0.0556(6) Uani 1 1 d .
H1A H 0.4089 0.5314 0.3547 0.083 Uiso 1 1 calc R
O2A O -0.02485(17) 0.3056(4) 0.20929(12) 0.0716(8) Uani 1 1 d .
N1A N 0.23478(18) 0.3878(3) 0.33362(11) 0.0422(5) Uani 1 1 d .
C2A C 0.2270(2) 0.3821(4) 0.26652(14) 0.0414(6) Uani 1 1 d .
N3A N 0.13401(19) 0.3756(3) 0.22643(11) 0.0419(5) Uani 1 1 d .
H3A H 0.1258 0.4045 0.1834 0.050 Uiso 1 1 calc R
C4A C 0.0503(3) 0.3267(5) 0.24780(15) 0.0525(8) Uani 1 1 d .
C5A C 0.0672(2) 0.2933(5) 0.32299(15) 0.0547(8) Uani 1 1 d .
H5AA H 0.0066 0.3187 0.3377 0.066 Uiso 1 1 calc R
H5AB H 0.0844 0.1680 0.3329 0.066 Uiso 1 1 calc R
C6A C 0.1485(2) 0.4084(4) 0.36122(15) 0.0471(7) Uani 1 1 d .
H6A H 0.1268 0.5342 0.3572 0.056 Uiso 1 1 calc R
C7A C 0.1918(3) 0.3633(4) 0.43599(14) 0.0471(7) Uani 1 1 d .
C8A C 0.1438(3) 0.3432(5) 0.48798(16) 0.0531(8) Uani 1 1 d .
H8A H 0.0744 0.3468 0.4791 0.064 Uiso 1 1 calc R
C9A C 0.2016(3) 0.3175(4) 0.55355(15) 0.0517(8) Uani 1 1 d .
H9A H 0.1709 0.3002 0.5899 0.062 Uiso 1 1 calc R
C10A C 0.3018(3) 0.3168(4) 0.56685(15) 0.0562(9) Uani 1 1 d .
H10A H 0.3391 0.3062 0.6125 0.067 Uiso 1 1 calc R
C11A C 0.3498(3) 0.3312(4) 0.51452(15) 0.0500(7) Uani 1 1 d .
H11A H 0.4191 0.3262 0.5233 0.060 Uiso 1 1 calc R
C12A C 0.2916(2) 0.3534(4) 0.44874(14) 0.0437(7) Uani 1 1 d .
C13A C 0.3280(2) 0.3719(4) 0.38517(14) 0.0429(6) Uani 1 1 d .
H13A H 0.3645 0.2643 0.3772 0.051 Uiso 1 1 calc R

loop_
_atom_site_aniso_label
_atom_site_aniso_U_11
_atom_site_aniso_U_22
_atom_site_aniso_U_33
_atom_site_aniso_U_23
_atom_site_aniso_U_13
_atom_site_aniso_U_12
S1 0.0427(4) 0.0625(5) 0.0265(3) -0.0030(3) 0.0024(3) 0.0102(3)
O1 0.0486(11) 0.0635(13) 0.0300(9) -0.0014(9) 0.0059(8) 0.0170(10)
O2 0.0477(11) 0.0663(14) 0.0385(10) -0.0123(9) 0.0126(9) -0.0151(10)
N1 0.0398(12) 0.0506(13) 0.0246(10) 0.0022(9) 0.0046(9) 0.0048(10)
C2 0.0494(15) 0.0398(14) 0.0253(12) 0.0002(10) 0.0078(11) 0.0068(11)
N3 0.0525(14) 0.0516(14) 0.0211(10) 0.0038(9) 0.0060(9) 0.0045(11)
C4 0.0550(17) 0.0413(15) 0.0289(13) -0.0031(11) 0.0082(12) -0.0087(12)
C5 0.0410(15) 0.0539(17) 0.0332(14) 0.0019(12) 0.0066(11) -0.0046(12)
C6 0.0460(15) 0.0455(15) 0.0300(13) 0.0012(11) 0.0059(11) 0.0025(12)
C7 0.0501(16) 0.0447(15) 0.0262(12) 0.0006(11) 0.0081(11) 0.0076(12)
C8 0.0468(16) 0.067(2) 0.0341(14) 0.0004(13) 0.0032(12) 0.0057(14)
C9 0.060(2) 0.077(2) 0.0312(14) 0.0073(14) -0.0028(13) 0.0151(17)
C10 0.071(2) 0.081(2) 0.0298(14) 0.0177(15) 0.0089(14) 0.0135(18)
C11 0.0565(19) 0.071(2) 0.0380(16) 0.0112(14) 0.0123(14) 0.0038(15)
C12 0.0460(15) 0.0472(15) 0.0259(12) -0.0009(11) 0.0043(11) 0.0099(12)
C13 0.0436(14) 0.0499(15) 0.0248(12) 0.0000(11) 0.0084(10) 0.0050(12)
S1A 0.0447(4) 0.0649(5) 0.0334(4) 0.0010(3) 0.0107(3) -0.0032(3)
O1A 0.0598(13) 0.0616(14) 0.0424(11) -0.0021(10) 0.0068(10) -0.0131(11)
O2A 0.0401(12) 0.127(2) 0.0473(13) -0.0089(14) 0.0105(10) -0.0226(13)
N1A 0.0424(13) 0.0537(14) 0.0295(11) 0.0016(10) 0.0068(9) -0.0010(10)
C2A 0.0549(17) 0.0379(14) 0.0295(13) -0.0009(10) 0.0067(12) 0.0004(12)
N3A 0.0511(14) 0.0503(13) 0.0228(10) 0.0000(9) 0.0063(9) 0.0012(10)
C4A 0.058(2) 0.067(2) 0.0336(15) 0.0023(13) 0.0149(14) 0.0004(15)
C5A 0.0462(17) 0.085(2) 0.0336(15) -0.0001(15) 0.0112(12) -0.0027(16)
C6A 0.0472(16) 0.0541(17) 0.0414(15) 0.0051(13) 0.0138(12) 0.0069(13)
C7A 0.066(2) 0.0445(15) 0.0285(13) -0.0068(11) 0.0073(13) 0.0063(13)
C8A 0.0581(19) 0.061(2) 0.0412(16) -0.0087(14) 0.0152(14) 0.0003(15)
C9A 0.081(2) 0.0462(16) 0.0312(14) 0.0013(12) 0.0206(15) 0.0015(15)
C10A 0.085(3) 0.0460(17) 0.0293(14) -0.0016(12) -0.0017(14) 0.0093(16)
C11A 0.0605(19) 0.0483(17) 0.0371(15) -0.0026(12) 0.0041(14) 0.0020(14)
C12A 0.0611(18) 0.0381(14) 0.0312(13) -0.0026(11) 0.0101(12) -0.0014(12)
C13A 0.0450(15) 0.0481(16) 0.0321(13) -0.0013(11) 0.0030(11) 0.0012(12)

loop_
_atom_type_symbol
_atom_type_description
_atom_type_scat_dispersion_real
_atom_type_scat_dispersion_imag
_atom_type_scat_source
C C 0.0181 0.0091 'International Tables Vol C Tables 4.2.6.8 and 6.1.1.4'
H H 0.0000 0.0000 'International Tables Vol C Tables 4.2.6.8 and 6.1.1.4'
N N 0.0311 0.0180 'International Tables Vol C Tables 4.2.6.8 and 6.1.1.4'
O O 0.0492 0.0322 'International Tables Vol C Tables 4.2.6.8 and 6.1.1.4'
S S 0.3331 0.5567 'International Tables Vol C Tables 4.2.6.8 and 6.1.1.4'

loop_
_geom_angle_atom_site_label_1
_geom_angle_atom_site_label_2
_geom_angle_atom_site_label_3
_geom_angle
C2 N1 C6 123.1(2)
C2 N1 C13 123.1(2)
C13 N1 C6 113.8(2)
N1 C2 S1 124.1(2)
N1 C2 N3 115.5(3)
N3 C2 S1 120.33(19)
C2 N3 C4 126.9(2)
O2 C4 N3 120.7(3)
O2 C4 C5 123.9(3)
N3 C4 C5 115.4(2)
C6 C5 C4 110.6(2)
N1 C6 C5 110.1(2)
N1 C6 C7 100.5(2)
C5 C6 C7 118.6(2)
C8 C7 C6 127.9(3)
C12 C7 C6 110.4(2)
C12 C7 C8 121.6(3)
C7 C8 C9 117.6(3)
C10 C9 C8 120.8(3)
C9 C10 C11 121.6(3)
C10 C11 C12 117.1(3)
C7 C12 C11 121.4(3)
C7 C12 C13 112.2(2)
C11 C12 C13 126.5(3)
O1 C13 N1 112.7(2)
O1 C13 C12 110.0(2)
N1 C13 C12 100.2(2)
C2A N1A C6A 121.5(2)
C2A N1A C13A 123.9(2)
C6A N1A C13A 114.7(2)
N1A C2A S1A 122.9(2)
N1A C2A N3A 115.8(3)
N3A C2A S1A 121.2(2)
C2A N3A C4A 125.7(2)
O2A C4A N3A 121.7(3)
O2A C4A C5A 123.3(3)
N3A C4A C5A 114.9(3)
C6A C5A C4A 109.7(3)
N1A C6A C5A 109.9(3)
N1A C6A C7A 100.8(2)
C5A C6A C7A 116.9(3)
C8A C7A C6A 128.7(3)
C12A C7A C6A 110.0(3)
C12A C7A C8A 121.2(3)
C9A C8A C7A 117.3(3)
C10A C9A C8A 121.5(3)
C9A C10A C11A 121.2(3)
C12A C11A C10A 117.1(3)
C7A C12A C11A 121.6(3)
C7A C12A C13A 112.5(3)
C11A C12A C13A 125.9(3)
O1A C13A N1A 112.9(2)
O1A C13A C12A 109.9(2)
N1A C13A C12A 100.7(2)

loop_
_geom_bond_atom_site_label_1
_geom_bond_atom_site_label_2
_geom_bond_distance
S1 C2 1.672(3)
O1 C13 1.403(3)
O2 C4 1.205(4)
N1 C2 1.334(3)
N1 C6 1.475(4)
N1 C13 1.470(4)
C2 N3 1.374(4)
N3 C4 1.379(4)
C4 C5 1.508(4)
C5 C6 1.504(4)
C6 C7 1.514(4)
C7 C8 1.383(4)
C7 C12 1.368(4)
C8 C9 1.398(5)
C9 C10 1.376(6)
C10 C11 1.392(5)
C11 C12 1.398(4)
C12 C13 1.508(4)
S1A C2A 1.675(3)
O1A C13A 1.414(4)
O2A C4A 1.163(4)
N1A C2A 1.339(4)
N1A C6A 1.467(4)
N1A C13A 1.470(4)
C2A N3A 1.364(4)
N3A C4A 1.403(4)
C4A C5A 1.507(4)
C5A C6A 1.498(5)
C6A C7A 1.529(4)
C7A C8A 1.394(5)
C7A C12A 1.370(5)
C8A C9A 1.393(5)
C9A C10A 1.371(5)
C10A C11A 1.396(5)
C11A C12A 1.395(4)
C12A C13A 1.506(4)

loop_
_geom_torsion_atom_site_label_1
_geom_torsion_atom_site_label_2
_geom_torsion_atom_site_label_3
_geom_torsion_atom_site_label_4
_geom_torsion
S1 C2 N3 C4 169.8(2)
O2 C4 C5 C6 -149.0(3)
N1 C2 N3 C4 -10.6(4)
N1 C6 C7 C8 -171.5(3)
N1 C6 C7 C12 12.1(3)
C2 N1 C6 C5 39.2(4)
C2 N1 C6 C7 165.2(2)
C2 N1 C13 O1 76.1(3)
C2 N1 C13 C12 -167.0(3)
C2 N3 C4 O2 179.0(3)
C2 N3 C4 C5 -2.7(4)
N3 C4 C5 C6 32.8(3)
C4 C5 C6 N1 -48.1(3)
C4 C5 C6 C7 -163.0(3)
C5 C6 C7 C8 -51.5(4)
C5 C6 C7 C12 132.1(3)
C6 N1 C2 S1 170.2(2)
C6 N1 C2 N3 -9.4(4)
C6 N1 C13 O1 -101.4(3)
C6 N1 C13 C12 15.5(3)
C6 C7 C8 C9 -175.7(3)
C6 C7 C12 C11 176.4(3)
C6 C7 C12 C13 -3.4(3)
C7 C8 C9 C10 0.0(5)
C7 C12 C13 O1 111.9(3)
C7 C12 C13 N1 -7.0(3)
C8 C7 C12 C11 -0.2(5)
C8 C7 C12 C13 180.0(3)
C8 C9 C10 C11 -0.4(6)
C9 C10 C11 C12 0.5(6)
C10 C11 C12 C7 -0.2(5)
C10 C11 C12 C13 179.6(3)
C11 C12 C13 O1 -67.9(4)
C11 C12 C13 N1 173.3(3)
C12 C7 C8 C9 0.4(5)
C13 N1 C2 S1 -7.0(4)
C13 N1 C2 N3 173.4(2)
C13 N1 C6 C5 -143.3(2)
C13 N1 C6 C7 -17.3(3)
S1A C2A N3A C4A 161.8(3)
O2A C4A C5A C6A -152.6(4)
N1A C2A N3A C4A -18.5(4)
N1A C6A C7A C8A -173.4(3)
N1A C6A C7A C12A 10.3(3)
C2A N1A C6A C5A 43.1(4)
C2A N1A C6A C7A 167.1(3)
C2A N1A C13A O1A 72.9(3)
C2A N1A C13A C12A -170.0(3)
C2A N3A C4A O2A -171.4(3)
C2A N3A C4A C5A 4.9(5)
N3A C4A C5A C6A 31.2(4)
C4A C5A C6A N1A -52.2(4)
C4A C5A C6A C7A -166.2(3)
C5A C6A C7A C8A -54.3(5)
C5A C6A C7A C12A 129.4(3)
C6A N1A C2A S1A 172.3(2)
C6A N1A C2A N3A -7.5(4)
C6A N1A C13A O1A -108.0(3)
C6A N1A C13A C12A 9.2(3)
C6A C7A C8A C9A -174.2(3)
C6A C7A C12A C11A 173.6(3)
C6A C7A C12A C13A -5.5(4)
C7A C8A C9A C10A 1.7(5)
C7A C12A C13A O1A 117.5(3)
C7A C12A C13A N1A -1.8(3)
C8A C7A C12A C11A -3.1(5)
C8A C7A C12A C13A 177.8(3)
C8A C9A C10A C11A -3.9(5)
C9A C10A C11A C12A 2.5(5)
C10A C11A C12A C7A 1.0(4)
C10A C11A C12A C13A 179.9(3)
C11A C12A C13A O1A -61.6(4)
C11A C12A C13A N1A 179.1(3)
C12A C7A C8A C9A 1.7(5)
C13A N1A C2A S1A -8.6(4)
C13A N1A C2A N3A 171.6(2)
C13A N1A C6A C5A -136.1(3)
C13A N1A C6A C7A -12.1(3)
